data_2227794
loop_
_publ_author_name
'Zhang, Shi Guo'
'Zhang, Hui Ming'

_publ_section_title
;
 Diaqua(nitrato-\k^2^<i>O</i>,<i>O</i>')[2-(1<i>H</i>-1,2,4-triazol-1-yl-\k<i>N</i>^2^)-1,10-phenanthroline-\k^2^<i>N</i>,<i>N</i>']cadmium(II)
 nitrate
;
_journal_coeditor_code LH5140
_journal_issue 11
_journal_name_full 'Acta Crystallographica Section E'
_journal_page_first m1392
_journal_paper_doi 10.1107/S1600536810039735
_journal_volume 66
_journal_year 2010
_chemical_formula_iupac '[Cd (C14 H9 N5) (N O3) (H2 O1)2] N O3'
_chemical_formula_moiety 'C14 H13 Cd N6 O5 +, N O3 -'
_chemical_formula_sum 'C14 H13 Cd N7 O8'
_chemical_formula_weight 519.71
_chemical_name_systematic
;
Diaqua(nitrato-\k^2^<i>O</i>,<i>O</i>')[2-(1<i>H</i>-1,2,4-triazol-1-yl-
\k<i>N</i>^2^)-1,10-phenanthroline-\k^2^<i>N</i>,<i>N</i>']cadmium(II) nitrate
;
_space_group_IT_number 2
_symmetry_cell_setting triclinic
_symmetry_space_group_name_Hall '-P 1'
_symmetry_space_group_name_H-M 'P -1'
_atom_sites_solution_hydrogens geom
_atom_sites_solution_primary direct
_atom_sites_solution_secondary difmap
_audit_creation_method SHELXL-97
_cell_angle_alpha 88.334(3)
_cell_angle_beta 72.946(3)
_cell_angle_gamma 83.375(3)
_cell_formula_units_Z 2
_cell_length_a 8.9934(18)
_cell_length_b 9.1995(19)
_cell_length_c 11.460(2)
_cell_measurement_reflns_used 1655
_cell_measurement_temperature 298(2)
_cell_measurement_theta_max 24.815
_cell_measurement_theta_min 2.5545
_cell_volume 900.4(3)
_computing_cell_refinement 'SAINT (Bruker, 1997)'
_computing_data_collection 'SMART (Bruker, 1997)'
_computing_data_reduction 'SAINT (Bruker, 1997)'
_computing_molecular_graphics 'SHELXTL Sheldrick, 2008)'
_computing_publication_material 'SHELXTL Sheldrick, 2008)'
_computing_structure_refinement 'SHELXTL Sheldrick, 2008)'
_computing_structure_solution 'SHELXTL Sheldrick, 2008)'
_diffrn_ambient_temperature 298(2)
_diffrn_measured_fraction_theta_full 0.965
_diffrn_measured_fraction_theta_max 0.965
_diffrn_measurement_device_type 'Bruker SMART APEX CCD'
_diffrn_measurement_method '\f and \w scans'
_diffrn_radiation_monochromator graphite
_diffrn_radiation_source 'fine-focus sealed tube'
_diffrn_radiation_type MoK\a
_diffrn_radiation_wavelength 0.71073
_diffrn_reflns_av_R_equivalents 0.0201
_diffrn_reflns_av_sigmaI/netI 0.0501
_diffrn_reflns_limit_h_max 10
_diffrn_reflns_limit_h_min -10
_diffrn_reflns_limit_k_max 11
_diffrn_reflns_limit_k_min -9
_diffrn_reflns_limit_l_max 12
_diffrn_reflns_limit_l_min -14
_diffrn_reflns_number 4496
_diffrn_reflns_theta_full 25.75
_diffrn_reflns_theta_max 25.75
_diffrn_reflns_theta_min 1.86
_exptl_absorpt_coefficient_mu 1.276
_exptl_absorpt_correction_T_max 0.9048
_exptl_absorpt_correction_T_min 0.7409
_exptl_absorpt_correction_type multi-scan
_exptl_absorpt_process_details '(SADABS; Sheldrick, 1996)'
_exptl_crystal_colour colorless
_exptl_crystal_density_diffrn 1.917
_exptl_crystal_density_method 'not measured'
_exptl_crystal_description block
_exptl_crystal_F_000 516
_exptl_crystal_size_max 0.25
_exptl_crystal_size_mid 0.10
_exptl_crystal_size_min 0.08
_refine_diff_density_max 0.775
_refine_diff_density_min -0.562
_refine_ls_extinction_method none
_refine_ls_goodness_of_fit_ref 1.069
_refine_ls_hydrogen_treatment constr
_refine_ls_matrix_type full
_refine_ls_number_parameters 271
_refine_ls_number_reflns 3311
_refine_ls_number_restraints 0
_refine_ls_restrained_S_all 1.069
_refine_ls_R_factor_all 0.0513
_refine_ls_R_factor_gt 0.0441
_refine_ls_shift/su_max 0.000
_refine_ls_shift/su_mean 0.000
_refine_ls_structure_factor_coef Fsqd
_refine_ls_weighting_details 'calc w=1/[\s^2^(Fo^2^)+(0.0541P)^2^+0.1075P] where P=(Fo^2^+2Fc^2^)/3'
_refine_ls_weighting_scheme calc
_refine_ls_wR_factor_gt 0.1003
_refine_ls_wR_factor_ref 0.1039
_reflns_number_gt 2954
_reflns_number_total 3311
_reflns_threshold_expression I>2\s(I)
_cod_data_source_file lh5140.cif
_cod_data_source_block I
_cod_database_code 2227794
_cod_database_fobs_code 2227794

loop_
_symmetry_equiv_pos_as_xyz
'x, y, z'
'-x, -y, -z'

loop_
_atom_site_type_symbol
_atom_site_label
_atom_site_fract_x
_atom_site_fract_y
_atom_site_fract_z
_atom_site_U_iso_or_equiv
_atom_site_adp_type
_atom_site_calc_flag
_atom_site_refinement_flags
_atom_site_occupancy
_atom_site_disorder_assembly
_atom_site_disorder_group
C C1 0.4138(6) -0.0355(5) 0.8867(5) 0.0444(12) Uani d . 1 . .
H H1 0.3374 -0.0416 0.9611 0.053 Uiso calc R 1 . .
C C2 0.5485(7) -0.1354(6) 0.8625(5) 0.0556(14) Uani d . 1 . .
H H2 0.5602 -0.2068 0.9192 0.067 Uiso calc R 1 . .
C C3 0.6599(6) -0.1269(6) 0.7571(5) 0.0528(14) Uani d . 1 . .
H H3 0.7517 -0.1907 0.7414 0.063 Uiso calc R 1 . .
C C4 0.6401(5) -0.0228(5) 0.6697(4) 0.0400(11) Uani d . 1 . .
C C5 0.5015(5) 0.0732(5) 0.7005(4) 0.0337(10) Uani d . 1 . .
C C6 0.4752(5) 0.1791(5) 0.6135(4) 0.0325(10) Uani d . 1 . .
C C7 0.5814(5) 0.1851(5) 0.4961(4) 0.0365(10) Uani d . 1 . .
C C8 0.7209(5) 0.0835(6) 0.4682(5) 0.0463(13) Uani d . 1 . .
H H8 0.7933 0.0848 0.3914 0.056 Uiso calc R 1 . .
C C9 0.7484(6) -0.0130(6) 0.5511(5) 0.0506(14) Uani d . 1 . .
H H9 0.8411 -0.0758 0.5308 0.061 Uiso calc R 1 . .
C C10 0.5412(6) 0.2866(6) 0.4149(4) 0.0432(12) Uani d . 1 . .
H H10 0.6071 0.2899 0.3356 0.052 Uiso calc R 1 . .
C C11 0.4082(6) 0.3809(5) 0.4486(4) 0.0404(11) Uani d . 1 . .
H H11 0.3822 0.4497 0.3946 0.048 Uiso calc R 1 . .
C C12 0.3123(5) 0.3697(5) 0.5679(4) 0.0333(10) Uani d . 1 . .
C C13 0.1087(6) 0.5780(5) 0.5609(5) 0.0439(12) Uani d . 1 . .
H H13 0.1516 0.6105 0.4818 0.053 Uiso calc R 1 . .
C C14 -0.0353(6) 0.5529(5) 0.7377(5) 0.0457(12) Uani d . 1 . .
H H15 -0.1196 0.5684 0.8078 0.055 Uiso calc R 1 . .
Cd Cd1 0.17488(4) 0.24849(4) 0.84349(3) 0.03544(14) Uani d . 1 . .
N N1 0.3893(4) 0.0667(4) 0.8096(3) 0.0354(9) Uani d . 1 . .
N N2 0.3429(4) 0.2738(4) 0.6467(3) 0.0326(8) Uani d . 1 . .
N N3 0.1732(4) 0.4647(4) 0.6135(3) 0.0358(9) Uani d . 1 . .
N N4 0.0804(4) 0.4489(4) 0.7295(3) 0.0412(9) Uani d . 1 . .
N N5 0.3227(5) 0.6794(5) 0.2041(4) 0.0526(11) Uani d . 1 . .
N N6 -0.0540(5) 0.2346(5) 1.0734(4) 0.0466(11) Uani d . 1 . .
N N7 -0.0228(5) 0.6358(5) 0.6366(4) 0.0532(11) Uani d . 1 . .
O O1 0.0636(4) 0.1389(4) 1.0457(3) 0.0549(9) Uani d . 1 . .
O O2 -0.0577(4) 0.3376(4) 1.0003(3) 0.0519(9) Uani d . 1 . .
O O3 -0.1586(5) 0.2266(5) 1.1677(4) 0.0750(13) Uani d . 1 . .
O O4 0.2077(5) 0.7114(5) 0.2931(4) 0.0688(12) Uani d . 1 . .
O O5 0.4194(5) 0.5758(6) 0.2111(4) 0.0840(15) Uani d . 1 . .
O O6 0.3399(6) 0.7527(6) 0.1125(4) 0.0923(16) Uani d . 1 . .
O O7 0.0187(4) 0.1051(4) 0.7810(3) 0.0493(9) Uani d . 1 . .
H H6 -0.0719 0.1640 0.7649 0.074 Uiso d R 1 . .
H H7 0.0163 0.0305 0.8149 0.074 Uiso d R 1 . .
O O8 0.2817(4) 0.4079(4) 0.9389(3) 0.0524(9) Uani d . 1 . .
H H4 0.2302 0.4922 0.9605 0.079 Uiso d R 1 . .
H H5 0.3553 0.4366 0.9016 0.079 Uiso d R 1 . .

loop_
_atom_site_aniso_label
_atom_site_aniso_U_11
_atom_site_aniso_U_22
_atom_site_aniso_U_33
_atom_site_aniso_U_12
_atom_site_aniso_U_13
_atom_site_aniso_U_23
C1 0.048(3) 0.039(3) 0.041(3) 0.007(2) -0.009(2) 0.005(2)
C2 0.067(4) 0.044(3) 0.051(3) 0.016(3) -0.019(3) 0.009(2)
C3 0.049(3) 0.046(3) 0.058(3) 0.016(3) -0.016(3) -0.002(3)
C4 0.033(2) 0.037(3) 0.047(3) 0.005(2) -0.010(2) -0.009(2)
C5 0.034(2) 0.029(2) 0.035(2) 0.0005(19) -0.0067(19) -0.0042(18)
C6 0.028(2) 0.032(2) 0.034(2) 0.0007(19) -0.0043(18) -0.0033(18)
C7 0.033(2) 0.037(3) 0.034(2) -0.006(2) 0.0010(19) -0.0066(19)
C8 0.034(3) 0.050(3) 0.043(3) 0.003(2) 0.007(2) -0.016(2)
C9 0.030(3) 0.054(3) 0.058(3) 0.009(2) -0.001(2) -0.019(3)
C10 0.044(3) 0.049(3) 0.026(2) -0.006(2) 0.006(2) -0.002(2)
C11 0.048(3) 0.040(3) 0.029(2) -0.008(2) -0.005(2) 0.0066(19)
C12 0.035(2) 0.028(2) 0.033(2) -0.0020(19) -0.0048(19) -0.0012(18)
C13 0.051(3) 0.034(3) 0.046(3) 0.003(2) -0.017(2) 0.011(2)
C14 0.044(3) 0.037(3) 0.048(3) 0.011(2) -0.007(2) 0.004(2)
Cd1 0.0326(2) 0.0334(2) 0.0298(2) 0.00505(14) 0.00361(13) 0.00419(13)
N1 0.0320(19) 0.037(2) 0.032(2) 0.0049(17) -0.0044(16) 0.0055(16)
N2 0.0308(19) 0.031(2) 0.030(2) 0.0008(16) -0.0023(16) 0.0008(15)
N3 0.036(2) 0.031(2) 0.037(2) 0.0000(17) -0.0067(17) 0.0050(16)
N4 0.042(2) 0.036(2) 0.035(2) 0.0051(18) 0.0005(17) 0.0052(16)
N5 0.052(3) 0.055(3) 0.053(3) -0.013(2) -0.017(2) 0.017(2)
N6 0.047(2) 0.046(3) 0.036(2) -0.014(2) 0.0107(19) -0.0077(19)
N7 0.051(3) 0.044(3) 0.060(3) 0.011(2) -0.016(2) 0.006(2)
O1 0.059(2) 0.046(2) 0.047(2) 0.0010(19) 0.0014(18) 0.0038(16)
O2 0.050(2) 0.043(2) 0.049(2) 0.0030(17) 0.0043(17) 0.0016(17)
O3 0.068(3) 0.078(3) 0.052(3) -0.016(2) 0.027(2) 0.000(2)
O4 0.058(2) 0.088(3) 0.055(2) -0.015(2) -0.006(2) 0.010(2)
O5 0.061(3) 0.088(4) 0.091(3) 0.010(3) -0.014(2) 0.034(3)
O6 0.095(4) 0.106(4) 0.063(3) 0.003(3) -0.012(3) 0.041(3)
O7 0.0464(19) 0.041(2) 0.057(2) -0.0010(16) -0.0103(17) 0.0037(16)
O8 0.048(2) 0.045(2) 0.059(2) 0.0000(17) -0.0091(18) -0.0049(17)

loop_
_atom_type_symbol
_atom_type_description
_atom_type_scat_dispersion_real
_atom_type_scat_dispersion_imag
_atom_type_scat_source
C C 0.0033 0.0016 'International Tables Vol C Tables 4.2.6.8 and 6.1.1.4'
H H 0.0000 0.0000 'International Tables Vol C Tables 4.2.6.8 and 6.1.1.4'
N N 0.0061 0.0033 'International Tables Vol C Tables 4.2.6.8 and 6.1.1.4'
O O 0.0106 0.0060 'International Tables Vol C Tables 4.2.6.8 and 6.1.1.4'
Cd Cd -0.8075 1.2024 'International Tables Vol C Tables 4.2.6.8 and 6.1.1.4'

loop_
_geom_angle_atom_site_label_1
_geom_angle_atom_site_label_2
_geom_angle_atom_site_label_3
_geom_angle_site_symmetry_1
_geom_angle_site_symmetry_3
_geom_angle
_geom_angle_publ_flag
N1 C1 C2 . . 123.4(5) ?
N1 C1 H1 . . 118.3 ?
C2 C1 H1 . . 118.3 ?
C3 C2 C1 . . 119.1(5) ?
C3 C2 H2 . . 120.4 ?
C1 C2 H2 . . 120.4 ?
C2 C3 C4 . . 120.5(5) ?
C2 C3 H3 . . 119.7 ?
C4 C3 H3 . . 119.7 ?
C5 C4 C3 . . 117.0(5) ?
C5 C4 C9 . . 118.8(4) ?
C3 C4 C9 . . 124.2(4) ?
N1 C5 C4 . . 122.4(4) ?
N1 C5 C6 . . 118.8(4) ?
C4 C5 C6 . . 118.9(4) ?
N2 C6 C7 . . 120.6(4) ?
N2 C6 C5 . . 117.8(4) ?
C7 C6 C5 . . 121.6(4) ?
C10 C7 C6 . . 117.4(4) ?
C10 C7 C8 . . 125.0(4) ?
C6 C7 C8 . . 117.5(4) ?
C9 C8 C7 . . 121.1(4) ?
C9 C8 H8 . . 119.5 ?
C7 C8 H8 . . 119.5 ?
C8 C9 C4 . . 122.1(4) ?
C8 C9 H9 . . 118.9 ?
C4 C9 H9 . . 118.9 ?
C11 C10 C7 . . 121.6(4) ?
C11 C10 H10 . . 119.2 ?
C7 C10 H10 . . 119.2 ?
C10 C11 C12 . . 116.8(4) ?
C10 C11 H11 . . 121.6 ?
C12 C11 H11 . . 121.6 ?
N2 C12 C11 . . 123.8(4) ?
N2 C12 N3 . . 114.6(4) ?
C11 C12 N3 . . 121.6(4) ?
N7 C13 N3 . . 110.5(4) ?
N7 C13 H13 . . 124.8 ?
N3 C13 H13 . . 124.8 ?
N4 C14 N7 . . 115.0(5) ?
N4 C14 H15 . . 122.5 ?
N7 C14 H15 . . 122.5 ?
O7 Cd1 O8 . . 167.51(12) ?
O7 Cd1 N2 . . 94.13(12) ?
O8 Cd1 N2 . . 96.72(13) ?
O7 Cd1 N1 . . 94.70(13) ?
O8 Cd1 N1 . . 94.71(13) ?
N2 Cd1 N1 . . 70.66(12) ?
O7 Cd1 O2 . . 86.19(13) ?
O8 Cd1 O2 . . 81.33(13) ?
N2 Cd1 O2 . . 148.68(12) ?
N1 Cd1 O2 . . 140.60(13) ?
O7 Cd1 N4 . . 87.39(14) ?
O8 Cd1 N4 . . 91.19(14) ?
N2 Cd1 N4 . . 66.93(12) ?
N1 Cd1 N4 . . 137.57(12) ?
O2 Cd1 N4 . . 81.82(12) ?
O7 Cd1 O1 . . 84.17(13) ?
O8 Cd1 O1 . . 87.88(13) ?
N2 Cd1 O1 . . 158.95(13) ?
N1 Cd1 O1 . . 88.53(12) ?
O2 Cd1 O1 . . 52.30(12) ?
N4 Cd1 O1 . . 133.72(12) ?
C1 N1 C5 . . 117.6(4) ?
C1 N1 Cd1 . . 126.6(3) ?
C5 N1 Cd1 . . 115.7(3) ?
C12 N2 C6 . . 119.6(4) ?
C12 N2 Cd1 . . 123.5(3) ?
C6 N2 Cd1 . . 116.9(3) ?
C13 N3 N4 . . 108.9(4) ?
C13 N3 C12 . . 130.9(4) ?
N4 N3 C12 . . 120.2(4) ?
C14 N4 N3 . . 102.6(4) ?
C14 N4 Cd1 . . 142.7(3) ?
N3 N4 Cd1 . . 114.7(3) ?
O6 N5 O5 . . 121.3(5) ?
O6 N5 O4 . . 119.3(5) ?
O5 N5 O4 . . 119.4(5) ?
O3 N6 O2 . . 121.5(5) ?
O3 N6 O1 . . 121.1(5) ?
O2 N6 O1 . . 117.4(4) ?
C13 N7 C14 . . 103.0(4) ?
N6 O1 Cd1 . . 93.0(3) ?
N6 O2 Cd1 . . 97.0(3) ?
Cd1 O7 H6 . . 111.8 ?
Cd1 O7 H7 . . 110.1 ?
H6 O7 H7 . . 125.4 ?
Cd1 O8 H4 . . 117.9 ?
Cd1 O8 H5 . . 116.9 ?
H4 O8 H5 . . 95.7 ?

loop_
_geom_bond_atom_site_label_1
_geom_bond_atom_site_label_2
_geom_bond_site_symmetry_2
_geom_bond_distance
_geom_bond_publ_flag
C1 N1 . 1.316(6) ?
C1 C2 . 1.396(7) ?
C1 H1 . 0.9300 ?
C2 C3 . 1.331(7) ?
C2 H2 . 0.9300 ?
C3 C4 . 1.401(7) ?
C3 H3 . 0.9300 ?
C4 C5 . 1.401(6) ?
C4 C9 . 1.429(7) ?
C5 N1 . 1.362(5) ?
C5 C6 . 1.424(6) ?
C6 N2 . 1.353(5) ?
C6 C7 . 1.407(6) ?
C7 C10 . 1.392(7) ?
C7 C8 . 1.436(6) ?
C8 C9 . 1.337(8) ?
C8 H8 . 0.9300 ?
C9 H9 . 0.9300 ?
C10 C11 . 1.357(7) ?
C10 H10 . 0.9300 ?
C11 C12 . 1.395(6) ?
C11 H11 . 0.9300 ?
C12 N2 . 1.309(6) ?
C12 N3 . 1.411(6) ?
C13 N7 . 1.309(7) ?
C13 N3 . 1.347(6) ?
C13 H13 . 0.9300 ?
C14 N4 . 1.313(6) ?
C14 N7 . 1.352(7) ?
C14 H15 . 0.9300 ?
Cd1 O7 . 2.301(4) ?
Cd1 O8 . 2.303(4) ?
Cd1 N2 . 2.340(3) ?
Cd1 N1 . 2.350(4) ?
Cd1 O2 . 2.400(3) ?
Cd1 N4 . 2.445(4) ?
Cd1 O1 . 2.475(4) ?
N3 N4 . 1.361(5) ?
N5 O6 . 1.212(6) ?
N5 O5 . 1.231(6) ?
N5 O4 . 1.235(6) ?
N6 O3 . 1.214(5) ?
N6 O2 . 1.251(6) ?
N6 O1 . 1.265(5) ?
O7 H6 . 0.9858 ?
O7 H7 . 0.7785 ?
O8 H4 . 0.8595 ?
O8 H5 . 0.7473 ?

loop_
_geom_hbond_atom_site_label_D
_geom_hbond_atom_site_label_H
_geom_hbond_atom_site_label_A
_geom_hbond_site_symmetry_A
_geom_hbond_distance_DH
_geom_hbond_distance_HA
_geom_hbond_distance_DA
_geom_hbond_angle_DHA
O8 H5 O5 2_666 0.75 2.05 2.752(6) 156.2
O8 H4 O2 2_567 0.86 2.03 2.865(5) 162.9
O7 H7 O3 2_557 0.78 2.59 3.269(6) 147.2
O7 H7 O1 2_557 0.78 2.22 2.966(5) 160.0
O7 H6 N5 2_566 0.99 2.47 3.420(6) 161.7
O7 H6 O6 2_566 0.99 2.45 3.227(6) 135.0
O7 H6 O4 2_566 0.99 1.83 2.802(6) 167.4

loop_
_geom_torsion_atom_site_label_1
_geom_torsion_atom_site_label_2
_geom_torsion_atom_site_label_3
_geom_torsion_atom_site_label_4
_geom_torsion_site_symmetry_1
_geom_torsion_site_symmetry_2
_geom_torsion_site_symmetry_3
_geom_torsion_site_symmetry_4
_geom_torsion
_geom_torsion_publ_flag
N1 C1 C2 C3 . . . . 0.9(9) ?
C1 C2 C3 C4 . . . . -2.3(9) ?
C2 C3 C4 C5 . . . . 2.1(8) ?
C2 C3 C4 C9 . . . . -175.3(5) ?
C3 C4 C5 N1 . . . . -0.4(7) ?
C9 C4 C5 N1 . . . . 177.1(4) ?
C3 C4 C5 C6 . . . . -178.9(5) ?
C9 C4 C5 C6 . . . . -1.4(7) ?
N1 C5 C6 N2 . . . . 3.6(6) ?
C4 C5 C6 N2 . . . . -177.9(4) ?
N1 C5 C6 C7 . . . . -175.7(4) ?
C4 C5 C6 C7 . . . . 2.8(7) ?
N2 C6 C7 C10 . . . . -3.0(7) ?
C5 C6 C7 C10 . . . . 176.2(5) ?
N2 C6 C7 C8 . . . . 178.6(4) ?
C5 C6 C7 C8 . . . . -2.2(7) ?
C10 C7 C8 C9 . . . . -178.3(5) ?
C6 C7 C8 C9 . . . . 0.0(7) ?
C7 C8 C9 C4 . . . . 1.5(8) ?
C5 C4 C9 C8 . . . . -0.8(8) ?
C3 C4 C9 C8 . . . . 176.5(5) ?
C6 C7 C10 C11 . . . . 2.8(7) ?
C8 C7 C10 C11 . . . . -178.9(5) ?
C7 C10 C11 C12 . . . . -1.0(7) ?
C10 C11 C12 N2 . . . . -0.8(7) ?
C10 C11 C12 N3 . . . . 178.3(4) ?
C2 C1 N1 C5 . . . . 0.7(8) ?
C2 C1 N1 Cd1 . . . . -176.5(4) ?
C4 C5 N1 C1 . . . . -0.9(7) ?
C6 C5 N1 C1 . . . . 177.6(4) ?
C4 C5 N1 Cd1 . . . . 176.6(3) ?
C6 C5 N1 Cd1 . . . . -5.0(5) ?
O7 Cd1 N1 C1 . . . . -86.6(4) ?
O8 Cd1 N1 C1 . . . . 85.1(4) ?
N2 Cd1 N1 C1 . . . . -179.4(4) ?
O2 Cd1 N1 C1 . . . . 3.1(5) ?
N4 Cd1 N1 C1 . . . . -177.9(4) ?
O1 Cd1 N1 C1 . . . . -2.6(4) ?
O7 Cd1 N1 C5 . . . . 96.1(3) ?
O8 Cd1 N1 C5 . . . . -92.1(3) ?
N2 Cd1 N1 C5 . . . . 3.4(3) ?
O2 Cd1 N1 C5 . . . . -174.1(3) ?
N4 Cd1 N1 C5 . . . . 4.9(4) ?
O1 Cd1 N1 C5 . . . . -179.8(3) ?
C11 C12 N2 C6 . . . . 0.5(7) ?
N3 C12 N2 C6 . . . . -178.6(4) ?
C11 C12 N2 Cd1 . . . . -176.8(3) ?
N3 C12 N2 Cd1 . . . . 4.0(5) ?
C7 C6 N2 C12 . . . . 1.4(6) ?
C5 C6 N2 C12 . . . . -177.9(4) ?
C7 C6 N2 Cd1 . . . . 179.0(3) ?
C5 C6 N2 Cd1 . . . . -0.3(5) ?
O7 Cd1 N2 C12 . . . . 82.3(4) ?
O8 Cd1 N2 C12 . . . . -91.5(4) ?
N1 Cd1 N2 C12 . . . . 175.9(4) ?
O2 Cd1 N2 C12 . . . . -7.1(5) ?
N4 Cd1 N2 C12 . . . . -3.1(3) ?
O1 Cd1 N2 C12 . . . . 166.8(4) ?
O7 Cd1 N2 C6 . . . . -95.1(3) ?
O8 Cd1 N2 C6 . . . . 91.0(3) ?
N1 Cd1 N2 C6 . . . . -1.6(3) ?
O2 Cd1 N2 C6 . . . . 175.4(3) ?
N4 Cd1 N2 C6 . . . . 179.5(3) ?
O1 Cd1 N2 C6 . . . . -10.6(6) ?
N7 C13 N3 N4 . . . . -0.7(6) ?
N7 C13 N3 C12 . . . . 179.5(5) ?
N2 C12 N3 C13 . . . . 177.4(5) ?
C11 C12 N3 C13 . . . . -1.7(8) ?
N2 C12 N3 N4 . . . . -2.3(6) ?
C11 C12 N3 N4 . . . . 178.5(4) ?
N7 C14 N4 N3 . . . . -1.0(6) ?
N7 C14 N4 Cd1 . . . . -179.5(4) ?
C13 N3 N4 C14 . . . . 1.0(5) ?
C12 N3 N4 C14 . . . . -179.2(4) ?
C13 N3 N4 Cd1 . . . . 180.0(3) ?
C12 N3 N4 Cd1 . . . . -0.2(5) ?
O7 Cd1 N4 C14 . . . . 84.3(6) ?
O8 Cd1 N4 C14 . . . . -83.3(6) ?
N2 Cd1 N4 C14 . . . . 179.9(6) ?
N1 Cd1 N4 C14 . . . . 178.4(5) ?
O2 Cd1 N4 C14 . . . . -2.2(6) ?
O1 Cd1 N4 C14 . . . . 4.9(7) ?
O7 Cd1 N4 N3 . . . . -94.1(3) ?
O8 Cd1 N4 N3 . . . . 98.3(3) ?
N2 Cd1 N4 N3 . . . . 1.5(3) ?
N1 Cd1 N4 N3 . . . . 0.0(4) ?
O2 Cd1 N4 N3 . . . . 179.4(3) ?
O1 Cd1 N4 N3 . . . . -173.5(3) ?
N3 C13 N7 C14 . . . . 0.1(6) ?
N4 C14 N7 C13 . . . . 0.6(7) ?
O3 N6 O1 Cd1 . . . . 175.4(4) ?
O2 N6 O1 Cd1 . . . . -4.9(4) ?
O7 Cd1 O1 N6 . . . . -86.8(3) ?
O8 Cd1 O1 N6 . . . . 83.5(3) ?
N2 Cd1 O1 N6 . . . . -173.2(3) ?
N1 Cd1 O1 N6 . . . . 178.3(3) ?
O2 Cd1 O1 N6 . . . . 2.8(3) ?
N4 Cd1 O1 N6 . . . . -6.1(4) ?
O3 N6 O2 Cd1 . . . . -175.2(4) ?
O1 N6 O2 Cd1 . . . . 5.1(5) ?
O7 Cd1 O2 N6 . . . . 82.7(3) ?
O8 Cd1 O2 N6 . . . . -96.9(3) ?
N2 Cd1 O2 N6 . . . . 174.4(3) ?
N1 Cd1 O2 N6 . . . . -10.1(4) ?
N4 Cd1 O2 N6 . . . . 170.6(3) ?
O1 Cd1 O2 N6 . . . . -2.9(3) ?
